data_2243037
loop_
_publ_author_name
'Ferrandin, Sarah'
'Slawin, Alexandra M. Z.'
'Harrison, William T. A.'

_publ_section_title
;
 Syntheses and crystal structures of a new family of hybrid perovskites:
 C~5~H~14~N~2~&#x00B7;<i>A</i>Br~3~&#x00B7;0.5H~2~O (<i>A</i> = K, Rb, Cs)
;
_journal_coeditor_code VN2151
_journal_issue 8
_journal_name_full 'Acta Crystallographica Section E'
_journal_page_first 1243
_journal_page_last 1248
_journal_paper_doi 10.1107/S2056989019010338
_journal_volume 75
_journal_year 2019
_chemical_absolute_configuration ad
_chemical_formula_iupac '(C5 H14 N2) [Cs Br3], 0.5H2 O'
_chemical_formula_moiety 'C5 H14 N2, Cs Br3, 0.5(H2 O)'
_chemical_formula_sum 'C5 H15 Br3 Cs N2 O0.5'
_chemical_formula_weight 483.83
_chemical_name_systematic
;
Poly[1-methylpiperizine-1,4-diium [tri-\m-bromido-caesium] hemihydrate]
;
_space_group_crystal_system orthorhombic
_space_group_IT_number 38
_space_group_name_Hall 'A 2 -2'
_space_group_name_H-M_alt 'A m m 2'
_symmetry_space_group_name_Hall 'A 2 -2'
_symmetry_space_group_name_H-M 'A m m 2'
_atom_sites_solution_hydrogens mixed
_atom_sites_solution_primary direct
_audit_creation_method SHELXL-2014/7
_cell_angle_alpha 90
_cell_angle_beta 90
_cell_angle_gamma 90
_cell_formula_units_Z 4
_cell_length_a 13.610(3)
_cell_length_b 9.7201(19)
_cell_length_c 9.977(2)
_cell_measurement_reflns_used 2407
_cell_measurement_temperature 93(2)
_cell_measurement_theta_max 27.5
_cell_measurement_theta_min 2.9
_cell_volume 1319.9(5)
_computing_cell_refinement
;
CrysalisPro (Rigaku, 2017)
;
_computing_data_collection
;
CrysalisPro (Rigaku, 2017)
;
_computing_data_reduction
;
CrysalisPro (Rigaku, 2017)
;
_computing_molecular_graphics
;
ORTEP-3 for Windows (Farrugia, 2012)
;
_computing_publication_material
;
publCIF (Westrip, 2010)
;
_computing_structure_refinement
;
<i>SHELXL2014/7</i> (Sheldrick, 2015)
;
_computing_structure_solution
;
SHELXS-7 (Sheldrick, 2008)
;
_diffrn_ambient_temperature 93(2)
_diffrn_measured_fraction_theta_full 0.999
_diffrn_measured_fraction_theta_max 0.999
_diffrn_measurement_device_type 'Rigaku Pilatus 200K CCD'
_diffrn_measurement_method \w
_diffrn_radiation_type MoK\a
_diffrn_radiation_wavelength 0.71073
_diffrn_reflns_av_R_equivalents 0.0223
_diffrn_reflns_av_unetI/netI 0.0319
_diffrn_reflns_limit_h_max 15
_diffrn_reflns_limit_h_min -16
_diffrn_reflns_limit_k_max 11
_diffrn_reflns_limit_k_min -11
_diffrn_reflns_limit_l_max 12
_diffrn_reflns_limit_l_min -11
_diffrn_reflns_number 3718
_diffrn_reflns_theta_full 25.242
_diffrn_reflns_theta_max 25.355
_diffrn_reflns_theta_min 2.926
_exptl_absorpt_coefficient_mu 11.850
_exptl_absorpt_correction_T_max 1.000
_exptl_absorpt_correction_T_min 0.463
_exptl_absorpt_correction_type multi-scan
_exptl_absorpt_process_details
;
(CrysalisPro; Rigaku, 2017)
;
_exptl_crystal_colour colourless
_exptl_crystal_density_diffrn 2.435
_exptl_crystal_description block
_exptl_crystal_F_000 892
_exptl_crystal_size_max 0.100
_exptl_crystal_size_mid 0.100
_exptl_crystal_size_min 0.100
_refine_diff_density_max 0.575
_refine_diff_density_min -0.700
_refine_ls_abs_structure_details
;
Parsons <i>et al.</i> (2013)
;
_refine_ls_abs_structure_Flack 0.016(7)
_refine_ls_extinction_coef 0.00081(7)
_refine_ls_extinction_expression Fc^*^=kFc[1+0.001xFc^2^\l^3^/sin(2\q)]^-1/4^
_refine_ls_extinction_method
;
SHELXL-2014/7 (Sheldrick 2015)
;
_refine_ls_goodness_of_fit_ref 0.940
_refine_ls_hydrogen_treatment constr
_refine_ls_matrix_type full
_refine_ls_number_parameters 68
_refine_ls_number_reflns 1312
_refine_ls_number_restraints 1
_refine_ls_restrained_S_all 0.940
_refine_ls_R_factor_all 0.0136
_refine_ls_R_factor_gt 0.0134
_refine_ls_shift/su_max 0.000
_refine_ls_shift/su_mean 0.000
_refine_ls_structure_factor_coef Fsqd
_refine_ls_weighting_details 'w=1/[\s^2^(Fo^2^)+(0.0012P)^2^] where P=(Fo^2^+2Fc^2^)/3'
_refine_ls_weighting_scheme calc
_refine_ls_wR_factor_gt 0.0288
_refine_ls_wR_factor_ref 0.0289
_reflns_number_gt 1293
_reflns_number_total 1312
_reflns_threshold_expression 'I > 2\s(I)'
_cod_data_source_file vn2151sup1.cif
_cod_data_source_block III
_cod_database_code 2243037
_shelx_space_group_comment
;
The symmetry employed for this shelxl refinement is uniquely defined
by the following loop, which should always be used as a source of
symmetry information in preference to the above space-group names.
They are only intended as comments.
;
_shelx_estimated_absorpt_t_min 0.384
_shelx_estimated_absorpt_t_max 0.384

loop_
_space_group_symop_operation_xyz
'x, y, z'
'-x, -y, z'
'-x, y, z'
'x, -y, z'
'x, y+1/2, z+1/2'
'-x, -y+1/2, z+1/2'
'-x, y+1/2, z+1/2'
'x, -y+1/2, z+1/2'

loop_
_atom_site_type_symbol
_atom_site_label
_atom_site_fract_x
_atom_site_fract_y
_atom_site_fract_z
_atom_site_U_iso_or_equiv
_atom_site_adp_type
_atom_site_calc_flag
_atom_site_occupancy
Cs Cs1 0.0000 0.5000 0.10292(5) 0.01104(16) Uani d 1
Cs Cs2 0.5000 0.5000 -0.04771(5) 0.01285(16) Uani d 1
Br Br1 0.0000 0.30234(7) 0.40657(7) 0.01341(18) Uani d 1
Br Br2 0.5000 0.26080(7) 0.21347(7) 0.01513(17) Uani d 1
Br Br3 0.25365(6) 0.5000 0.03902(7) 0.01354(16) Uani d 1
C C1 0.2714(4) 0.6276(5) 0.3848(5) 0.0140(11) Uani d 1
H H1A 0.2128 0.6348 0.3263 0.017 Uiso calc 1
H H1B 0.3132 0.7093 0.3686 0.017 Uiso calc 1
C C2 0.2391(4) 0.6259(4) 0.5301(6) 0.0138(10) Uani d 1
H H2A 0.2977 0.6263 0.5890 0.017 Uiso calc 1
H H2B 0.2001 0.7095 0.5497 0.017 Uiso calc 1
C C3 0.1412(5) 0.5000 0.6985(7) 0.0189(16) Uani d 1
H H3A 0.1014 0.4149 0.7140 0.028 Uiso d 1
H H3B 0.1974 0.5000 0.7625 0.028 Uiso d 1
N N1 0.3276(4) 0.5000 0.3497(6) 0.0125(13) Uani d 1
H H1N 0.3408 0.5000 0.2603 0.015 Uiso calc 1
H H2N 0.3859 0.5000 0.3944 0.015 Uiso calc 1
N N2 0.1782(4) 0.5000 0.5586(6) 0.0112(12) Uani d 1
H H3N 0.1205 0.5000 0.4965 0.013 Uiso calc 1
O O1 0.5000 0.5000 0.5110(6) 0.0149(16) Uani d 1
H H1O 0.5000 0.5749 0.5620 0.018 Uiso d 1

loop_
_atom_site_aniso_label
_atom_site_aniso_U_11
_atom_site_aniso_U_22
_atom_site_aniso_U_33
_atom_site_aniso_U_12
_atom_site_aniso_U_13
_atom_site_aniso_U_23
Cs1 0.0133(4) 0.0096(3) 0.0102(3) 0.000 0.000 0.000
Cs2 0.0146(3) 0.0134(3) 0.0105(3) 0.000 0.000 0.000
Br1 0.0155(4) 0.0110(3) 0.0138(3) 0.000 0.000 0.0029(3)
Br2 0.0193(4) 0.0128(3) 0.0133(3) 0.000 0.000 -0.0001(3)
Br3 0.0143(3) 0.0140(3) 0.0123(4) 0.000 -0.0017(3) 0.000
C1 0.015(3) 0.009(2) 0.018(3) 0.001(2) 0.001(2) 0.003(2)
C2 0.017(3) 0.009(2) 0.016(2) 0.002(2) 0.000(2) 0.001(3)
C3 0.021(4) 0.026(4) 0.009(3) 0.000 0.003(4) 0.000
N1 0.010(3) 0.016(3) 0.012(3) 0.000 0.001(2) 0.000
N2 0.012(3) 0.012(3) 0.010(3) 0.000 0.001(2) 0.000
O1 0.022(4) 0.007(3) 0.016(4) 0.000 0.000 0.000

loop_
_atom_type_symbol
_atom_type_description
_atom_type_scat_dispersion_real
_atom_type_scat_dispersion_imag
_atom_type_scat_source
C C 0.0033 0.0016 'International Tables Vol C Tables 4.2.6.8 and 6.1.1.4'
H H 0.0000 0.0000 'International Tables Vol C Tables 4.2.6.8 and 6.1.1.4'
Br Br -0.2901 2.4595 'International Tables Vol C Tables 4.2.6.8 and 6.1.1.4'
N N 0.0061 0.0033 'International Tables Vol C Tables 4.2.6.8 and 6.1.1.4'
Cs Cs -0.3680 2.1192 'International Tables Vol C Tables 4.2.6.8 and 6.1.1.4'
O O 0.0106 0.0060 'International Tables Vol C Tables 4.2.6.8 and 6.1.1.4'

loop_
_geom_angle_atom_site_label_1
_geom_angle_atom_site_label_2
_geom_angle_atom_site_label_3
_geom_angle_site_symmetry_1
_geom_angle_site_symmetry_3
_geom_angle
_geom_angle_publ_flag
Br3 Cs1 Br3 2_565 . 159.07(3) ?
Br3 Cs1 Br1 2_565 6_554 84.218(9) ?
Br3 Cs1 Br1 . 6_554 84.219(9) ?
Br3 Cs1 Br1 2_565 5_554 84.218(9) ?
Br3 Cs1 Br1 . 5_554 84.219(9) ?
Br1 Cs1 Br1 6_554 5_554 112.63(3) ?
Br3 Cs1 Br1 2_565 2_565 98.823(12) ?
Br3 Cs1 Br1 . 2_565 98.822(12) ?
Br1 Cs1 Br1 6_554 2_565 156.07(2) ?
Br1 Cs1 Br1 5_554 2_565 91.305(15) ?
Br3 Cs1 Br1 2_565 . 98.823(12) ?
Br3 Cs1 Br1 . . 98.822(13) ?
Br1 Cs1 Br1 6_554 . 91.305(15) ?
Br1 Cs1 Br1 5_554 . 156.07(2) ?
Br1 Cs1 Br1 2_565 . 64.76(3) ?
Br3 Cs2 Br3 . 2_665 151.06(3) ?
Br3 Cs2 Br2 . 6_654 99.854(11) ?
Br3 Cs2 Br2 2_665 6_654 99.854(11) ?
Br3 Cs2 Br2 . 5_554 99.854(11) ?
Br3 Cs2 Br2 2_665 5_554 99.854(11) ?
Br2 Cs2 Br2 6_654 5_554 93.55(3) ?
Br3 Cs2 Br2 . 2_665 79.254(13) ?
Br3 Cs2 Br2 2_665 2_665 79.255(13) ?
Br2 Cs2 Br2 6_654 2_665 174.97(3) ?
Br2 Cs2 Br2 5_554 2_665 91.485(16) ?
Br3 Cs2 Br2 . . 79.254(13) ?
Br3 Cs2 Br2 2_665 . 79.255(13) ?
Br2 Cs2 Br2 6_654 . 91.485(16) ?
Br2 Cs2 Br2 5_554 . 174.97(3) ?
Br2 Cs2 Br2 2_665 . 83.48(3) ?
Cs1 Br1 Cs1 5_545 . 156.07(2) y
Cs2 Br2 Cs2 5_545 . 174.97(3) y
Cs2 Br3 Cs1 . . 175.99(3) y
N1 C1 C2 . . 111.3(4) ?
N1 C1 H1A . . 109.4 ?
C2 C1 H1A . . 109.4 ?
N1 C1 H1B . . 109.4 ?
C2 C1 H1B . . 109.4 ?
H1A C1 H1B . . 108.0 ?
N2 C2 C1 . . 110.4(4) ?
N2 C2 H2A . . 109.6 ?
C1 C2 H2A . . 109.6 ?
N2 C2 H2B . . 109.6 ?
C1 C2 H2B . . 109.6 ?
H2A C2 H2B . . 108.1 ?
N2 C3 H3A . . 109.2 ?
N2 C3 H3B . . 110.0 ?
H3A C3 H3B . . 108.5 ?
C1 N1 C1 4_565 . 111.7(5) ?
C1 N1 H1N 4_565 . 109.3 ?
C1 N1 H1N . . 109.3 ?
C1 N1 H2N 4_565 . 109.3 ?
C1 N1 H2N . . 109.3 ?
H1N N1 H2N . . 107.9 ?
C3 N2 C2 . . 111.4(4) ?
C3 N2 C2 . 4_565 111.4(4) ?
C2 N2 C2 . 4_565 108.8(5) ?
C3 N2 H3N . . 108.4 ?
C2 N2 H3N . . 108.4 ?
C2 N2 H3N 4_565 . 108.4 ?

loop_
_geom_bond_atom_site_label_1
_geom_bond_atom_site_label_2
_geom_bond_site_symmetry_2
_geom_bond_distance
_geom_bond_publ_flag
Cs1 Br1 6_554 3.5319(9) y
Cs1 Br1 5_554 3.5319(9) ?
Cs1 Br1 2_565 3.5873(10) ?
Cs1 Br1 . 3.5873(10) y
Cs1 Br3 2_565 3.5105(11) ?
Cs1 Br3 . 3.5105(11) y
Cs2 Br2 2_665 3.4923(10) ?
Cs2 Br2 . 3.4923(10) y
Cs2 Br2 6_654 3.4790(9) y
Cs2 Br2 5_554 3.4790(9) ?
Cs2 Br3 . 3.4627(11) y
Cs2 Br3 2_665 3.4627(11) ?
Br1 Cs1 5_545 3.5319(9) ?
Br2 Cs2 5_545 3.4790(9) ?
C1 N1 . 1.499(6) ?
C1 C2 . 1.515(7) ?
C1 H1A . 0.9900 ?
C1 H1B . 0.9900 ?
C2 N2 . 1.505(6) ?
C2 H2A . 0.9900 ?
C2 H2B . 0.9900 ?
C3 N2 . 1.484(9) ?
C3 H3A . 1.0011 ?
C3 H3B . 0.9961 ?
N1 C1 4_565 1.499(6) ?
N1 H1N . 0.9100 ?
N1 H2N . 0.9100 ?
N2 C2 4_565 1.505(6) ?
N2 H3N . 1.0000 ?
O1 H1O . 0.8883 ?

loop_
_geom_hbond_atom_site_label_D
_geom_hbond_atom_site_label_H
_geom_hbond_atom_site_label_A
_geom_hbond_site_symmetry_A
_geom_hbond_distance_DH
_geom_hbond_distance_HA
_geom_hbond_distance_DA
_geom_hbond_angle_DHA
N1 H2N O1 . 0.91 1.94 2.845(7) 173
N1 H1N Br3 . 0.91 2.51 3.259(6) 140
N2 H3N Br1 . 1.00 2.68 3.446(5) 134
N2 H3N Br1 2_565 1.00 2.68 3.446(5) 134
O1 H1O Br2 5 0.89 2.36 3.242(4) 175
C1 H1A Br1 2_565 0.99 3.07 3.762(5) 128
C1 H1B Br2 2_665 0.99 2.99 3.712(5) 131
C2 H2B Br1 2_565 0.99 3.08 3.550(5) 111
C2 H2B Br3 5 0.99 2.92 3.643(4) 131
C3 H3B Br3 1_556 1.00 2.86 3.726(7) 145

loop_
_geom_torsion_atom_site_label_1
_geom_torsion_atom_site_label_2
_geom_torsion_atom_site_label_3
_geom_torsion_atom_site_label_4
_geom_torsion_site_symmetry_4
_geom_torsion
N1 C1 C2 N2 . -57.1(6)
C2 C1 N1 C1 4_565 53.6(7)
C1 C2 N2 C3 . -176.9(4)
C1 C2 N2 C2 4_565 60.0(7)

_cod_database_fobs_code 2243037
